data_7715397
loop_
_publ_author_name
'Werner, Luis'
'Hagn, Julika'
'Gerstner, Alexander'
'Radius, Udo'

_publ_section_title
;
 NHC-ligated indenyl- and fluorenyl-substituted Alanes and Gallanes:
 synthons towards indenyl- and fluorenyl-bridged
 (AlC)<sub><i>n</i></sub>-heterocycles (<i>n</i> = 2,3).
;
_journal_issue 13
_journal_name_full 'Dalton transactions (Cambridge, England : 2003)'
_journal_page_first 5932
_journal_page_last 5946
_journal_paper_doi 10.1039/d4dt00244j
_journal_volume 53
_journal_year 2024
_chemical_formula_moiety 'C48 H58 Al2 N4'
_chemical_formula_sum 'C48 H58 Al2 N4'
_chemical_formula_weight 744.94
_space_group_crystal_system monoclinic
_space_group_IT_number 14
_space_group_name_Hall '-P 2ybc'
_space_group_name_H-M_alt 'P 1 21/c 1'
_atom_sites_solution_hydrogens mixed
_atom_sites_solution_primary dual
_atom_sites_solution_secondary difmap
_audit_creation_method SHELXL-2018/3
_audit_update_record
;
2024-01-25 deposited with the CCDC.	2024-03-04 downloaded from the CCDC.
;
_cell_angle_alpha 90
_cell_angle_beta 106.420(2)
_cell_angle_gamma 90
_cell_formula_units_Z 4
_cell_length_a 12.6278(2)
_cell_length_b 16.1570(2)
_cell_length_c 21.6852(4)
_cell_measurement_reflns_used 13448
_cell_measurement_temperature 100(2)
_cell_measurement_theta_max 75.9350
_cell_measurement_theta_min 3.5040
_cell_volume 4243.93(12)
_computing_cell_refinement 'CrysAlisPro 1.171.40.53 (Rigaku OD, 2019)'
_computing_data_collection 'CrysAlisPro 1.171.40.53 (Rigaku OD, 2019)'
_computing_data_reduction 'CrysAlisPro 1.171.40.53 (Rigaku OD, 2019)'
_computing_molecular_graphics 'ShelXLe (Huebschle et all, 2011)'
_computing_publication_material 'SHELXL-2014/6 (Sheldrick, 2014)'
_computing_structure_refinement 'SHELXL-2018/3 (Sheldrick, 2018)'
_computing_structure_solution 'SHELXT 2014/5 (Sheldrick, 2014)'
_diffrn_ambient_temperature 100(2)
_diffrn_detector_area_resol_mean 10.0000
_diffrn_measured_fraction_theta_full 0.960
_diffrn_measured_fraction_theta_max 0.909
_diffrn_measurement_device_type 'XtaLAB Synergy, Dualflex, HyPix'
_diffrn_measurement_method '\w scans'
_diffrn_radiation_type CuK\a
_diffrn_radiation_wavelength 1.54184
_diffrn_reflns_av_R_equivalents 0.0267
_diffrn_reflns_av_unetI/netI 0.0247
_diffrn_reflns_Laue_measured_fraction_full 0.960
_diffrn_reflns_Laue_measured_fraction_max 0.909
_diffrn_reflns_limit_h_max 12
_diffrn_reflns_limit_h_min -15
_diffrn_reflns_limit_k_max 19
_diffrn_reflns_limit_k_min -20
_diffrn_reflns_limit_l_max 27
_diffrn_reflns_limit_l_min -26
_diffrn_reflns_number 23665
_diffrn_reflns_point_group_measured_fraction_full 0.960
_diffrn_reflns_point_group_measured_fraction_max 0.909
_diffrn_reflns_theta_full 66.500
_diffrn_reflns_theta_max 77.656
_diffrn_reflns_theta_min 3.464
_diffrn_source 'micro-focus sealed X-ray tube'
_exptl_absorpt_coefficient_mu 0.894
_exptl_absorpt_correction_T_max 1.000
_exptl_absorpt_correction_T_min 0.669
_exptl_absorpt_correction_type gaussian
_exptl_absorpt_process_details
;
CrysAlisPro 1.171.41.73a (Rigaku Oxford Diffraction, 2020)
Numerical absorption correction based on gaussian integration over
a multifaceted crystal model
Empirical absorption correction using spherical harmonics,
implemented in SCALE3 ABSPACK scaling algorithm.
;
_exptl_crystal_colour orange
_exptl_crystal_density_diffrn 1.166
_exptl_crystal_description plate
_exptl_crystal_F_000 1600
_exptl_crystal_size_max 0.140
_exptl_crystal_size_mid 0.120
_exptl_crystal_size_min 0.030
_refine_diff_density_max 0.395
_refine_diff_density_min -0.303
_refine_diff_density_rms 0.047
_refine_ls_extinction_method none
_refine_ls_goodness_of_fit_ref 1.065
_refine_ls_hydrogen_treatment mixed
_refine_ls_matrix_type full
_refine_ls_number_parameters 507
_refine_ls_number_reflns 8214
_refine_ls_number_restraints 0
_refine_ls_restrained_S_all 1.065
_refine_ls_R_factor_all 0.0479
_refine_ls_R_factor_gt 0.0400
_refine_ls_shift/su_max 0.001
_refine_ls_shift/su_mean 0.000
_refine_ls_structure_factor_coef Fsqd
_refine_ls_weighting_details 'w=1/[\s^2^(Fo^2^)+(0.0603P)^2^+1.7495P] where P=(Fo^2^+2Fc^2^)/3'
_refine_ls_weighting_scheme calc
_refine_ls_wR_factor_gt 0.1063
_refine_ls_wR_factor_ref 0.1117
_reflns_Friedel_coverage 0.000
_reflns_number_gt 7089
_reflns_number_total 8214
_reflns_threshold_expression 'I > 2\s(I)'
_cod_data_source_file d4dt00244j2.cif
_cod_data_source_block compound_21
_cod_depositor_comments 'Adding full bibliography for 7715387--7715402.cif.'
_cod_original_sg_symbol_H-M 'P 21/c'
_cod_database_code 7715397
_shelx_shelxl_version_number 2018/3
_shelx_space_group_comment
;
The symmetry employed for this shelxl refinement is uniquely defined
by the following loop, which should always be used as a source of
symmetry information in preference to the above space-group names.
They are only intended as comments.
;
_shelx_estimated_absorpt_t_min 0.885
_shelx_estimated_absorpt_t_max 0.974

loop_
_space_group_symop_operation_xyz
'x, y, z'
'-x, y+1/2, -z+1/2'
'-x, -y, -z'
'x, -y-1/2, z-1/2'

loop_
_atom_site_label
_atom_site_type_symbol
_atom_site_fract_x
_atom_site_fract_y
_atom_site_fract_z
_atom_site_U_iso_or_equiv
_atom_site_adp_type
_atom_site_occupancy
_atom_site_site_symmetry_order
_atom_site_calc_flag
_atom_site_refinement_flags_posn
_atom_site_refinement_flags_adp
_atom_site_refinement_flags_occupancy
_atom_site_disorder_assembly
_atom_site_disorder_group
Al01 Al 0.22428(3) 0.24906(2) 0.80596(2) 0.01462(10) Uani 1 1 d . . . . .
Al02 Al 0.28907(3) 0.26169(2) 0.70084(2) 0.01453(10) Uani 1 1 d . . . . .
N003 N 0.05820(10) 0.30797(7) 0.87281(6) 0.0166(2) Uani 1 1 d . . . . .
N004 N 0.43573(10) 0.34039(7) 0.62870(6) 0.0181(3) Uani 1 1 d . . . . .
N005 N 0.21942(10) 0.35216(7) 0.92545(6) 0.0164(2) Uani 1 1 d . . . . .
N006 N 0.26634(10) 0.36987(7) 0.58095(6) 0.0170(2) Uani 1 1 d . . . . .
C007 C 0.16467(12) 0.31076(8) 0.87176(7) 0.0161(3) Uani 1 1 d . . . . .
C008 C 0.33279(12) 0.33624(8) 0.63515(7) 0.0168(3) Uani 1 1 d . . . . .
C009 C 0.13410(11) 0.27066(8) 0.71341(7) 0.0162(3) Uani 1 1 d . . . . .
C00A C 0.37480(11) 0.28149(8) 0.79423(7) 0.0158(3) Uani 1 1 d . . . . .
C00B C 0.04565(12) 0.34814(9) 0.92707(7) 0.0187(3) Uani 1 1 d . . . . .
C00C C 0.06642(12) 0.34717(9) 0.70398(7) 0.0179(3) Uani 1 1 d . . . . .
C00D C 0.42432(12) 0.36522(9) 0.80633(7) 0.0173(3) Uani 1 1 d . . . . .
C00E C 0.14746(12) 0.37603(9) 0.96041(7) 0.0187(3) Uani 1 1 d . . . . .
C00F C 0.53168(12) 0.36154(9) 0.85051(7) 0.0198(3) Uani 1 1 d . . . . .
C00G C 0.46449(12) 0.22790(9) 0.83209(7) 0.0172(3) Uani 1 1 d . . . . .
C00H C 0.43477(13) 0.37588(9) 0.57006(7) 0.0206(3) Uani 1 1 d . . . . .
C00I C 0.32736(13) 0.39472(9) 0.53976(7) 0.0200(3) Uani 1 1 d . . . . .
C00J C -0.02880(12) 0.26437(10) 0.82248(7) 0.0204(3) Uani 1 1 d . . . . .
H00J H 0.004127 0.251212 0.786758 0.024 Uiso 1 1 calc R U . . .
C00K C 0.38652(13) 0.44241(9) 0.77843(7) 0.0219(3) Uani 1 1 d . . . . .
H00K H 0.315838 0.446633 0.748069 0.026 Uiso 1 1 calc R U . . .
C00L C 0.53386(12) 0.31500(9) 0.68137(7) 0.0209(3) Uani 1 1 d . . . . .
H00L H 0.505673 0.296572 0.717840 0.025 Uiso 1 1 calc R U . . .
C00M C 0.33967(12) 0.36938(9) 0.94099(7) 0.0187(3) Uani 1 1 d . . . . .
H00M H 0.365971 0.343259 0.906182 0.022 Uiso 1 1 calc R U . . .
C00N C 0.05651(12) 0.20950(9) 0.67421(7) 0.0192(3) Uani 1 1 d . . . . .
C00O C 0.08698(13) 0.42510(9) 0.73382(7) 0.0223(3) Uani 1 1 d . . . . .
H00O H 0.155567 0.435713 0.764829 0.027 Uiso 1 1 calc R U . . .
C00P C 0.55597(12) 0.27566(10) 0.86737(7) 0.0199(3) Uani 1 1 d . . . . .
C00Q C -0.03883(12) 0.33360(10) 0.65933(7) 0.0225(3) Uani 1 1 d . . . . .
C00R C 0.14694(12) 0.38317(9) 0.57301(7) 0.0198(3) Uani 1 1 d . . . . .
H00R H 0.130623 0.356995 0.611101 0.024 Uiso 1 1 calc R U . . .
C00S C 0.59675(13) 0.43295(10) 0.86729(8) 0.0262(3) Uani 1 1 d . . . . .
H00S H 0.667726 0.429759 0.897462 0.031 Uiso 1 1 calc R U . . .
C00T C -0.06033(13) 0.35698(10) 0.94415(8) 0.0260(3) Uani 1 1 d . . . . .
H00A H -0.107714 0.397206 0.915292 0.039 Uiso 1 1 calc R U . . .
H00B H -0.044993 0.376241 0.988662 0.039 Uiso 1 1 calc R U . . .
H00C H -0.097847 0.303291 0.939708 0.039 Uiso 1 1 calc R U . . .
C00U C 0.47204(13) 0.14086(9) 0.83706(8) 0.0222(3) Uani 1 1 d . . . . .
H00U H 0.412631 0.107276 0.813432 0.027 Uiso 1 1 calc R U . . .
C00V C -0.04519(13) 0.24738(11) 0.64110(7) 0.0236(3) Uani 1 1 d . . . . .
C00W C 0.60927(13) 0.38873(10) 0.70588(8) 0.0256(3) Uani 1 1 d . . . . .
H00D H 0.652789 0.400530 0.675972 0.038 Uiso 1 1 calc R U . . .
H00E H 0.659027 0.375853 0.748385 0.038 Uiso 1 1 calc R U . . .
H00F H 0.564480 0.437229 0.709032 0.038 Uiso 1 1 calc R U . . .
C00X C -0.12871(13) 0.31904(11) 0.79388(8) 0.0272(3) Uani 1 1 d . . . . .
H00G H -0.104006 0.375147 0.787724 0.041 Uiso 1 1 calc R U . . .
H00H H -0.175267 0.320828 0.823152 0.041 Uiso 1 1 calc R U . . .
H00I H -0.171223 0.296369 0.752340 0.041 Uiso 1 1 calc R U . . .
C00Y C -0.06005(14) 0.18209(10) 0.84666(8) 0.0264(3) Uani 1 1 d . . . . .
H00N H -0.113642 0.153494 0.811520 0.040 Uiso 1 1 calc R U . . .
H00P H -0.092766 0.192033 0.881932 0.040 Uiso 1 1 calc R U . . .
H00Q H 0.006133 0.147732 0.862087 0.040 Uiso 1 1 calc R U . . .
C00Z C 0.06831(14) 0.12384(10) 0.66708(8) 0.0250(3) Uani 1 1 d . . . . .
H00Z H 0.135585 0.096957 0.688436 0.030 Uiso 1 1 calc R U . . .
C010 C 0.53342(14) 0.38770(11) 0.54605(9) 0.0313(4) Uani 1 1 d . . . . .
H01A H 0.510325 0.411394 0.502701 0.047 Uiso 1 1 calc R U . . .
H01B H 0.569200 0.334140 0.544822 0.047 Uiso 1 1 calc R U . . .
H01C H 0.585532 0.425316 0.574862 0.047 Uiso 1 1 calc R U . . .
C011 C 0.36240(13) 0.46179(10) 0.93894(9) 0.0269(3) Uani 1 1 d . . . . .
H01D H 0.439154 0.470362 0.938781 0.040 Uiso 1 1 calc R U . . .
H01E H 0.349964 0.488650 0.976812 0.040 Uiso 1 1 calc R U . . .
H01F H 0.312720 0.485806 0.899908 0.040 Uiso 1 1 calc R U . . .
C012 C -0.11742(14) 0.39710(12) 0.64269(8) 0.0302(4) Uani 1 1 d . . . . .
H012 H -0.186164 0.387661 0.611494 0.036 Uiso 1 1 calc R U . . .
H12 H 0.2254(16) 0.1574(13) 0.8263(10) 0.036(5) Uiso 1 1 d . . . . .
C013 C 0.45228(15) 0.51219(9) 0.79519(8) 0.0277(4) Uani 1 1 d . . . . .
H013 H 0.425826 0.563920 0.776160 0.033 Uiso 1 1 calc R U . . .
C014 C 0.64959(13) 0.23797(11) 0.90842(8) 0.0274(3) Uani 1 1 d . . . . .
H014 H 0.709088 0.270762 0.932968 0.033 Uiso 1 1 calc R U . . .
C015 C 0.56649(14) 0.10456(10) 0.87655(8) 0.0281(4) Uani 1 1 d . . . . .
H015 H 0.571579 0.045929 0.879048 0.034 Uiso 1 1 calc R U . . .
C016 C 0.00696(15) 0.48658(10) 0.71793(8) 0.0300(4) Uani 1 1 d . . . . .
H016 H 0.021353 0.538775 0.738790 0.036 Uiso 1 1 calc R U . . .
C017 C 0.59268(14) 0.24068(10) 0.66272(9) 0.0287(4) Uani 1 1 d . . . . .
H01G H 0.538872 0.196802 0.645509 0.043 Uiso 1 1 calc R U . . .
H01H H 0.648702 0.220145 0.700738 0.043 Uiso 1 1 calc R U . . .
H01I H 0.628266 0.257360 0.629941 0.043 Uiso 1 1 calc R U . . .
C018 C 0.55695(15) 0.50788(10) 0.83965(8) 0.0297(4) Uani 1 1 d . . . . .
H018 H 0.600548 0.556460 0.850793 0.036 Uiso 1 1 calc R U . . .
C019 C -0.09420(15) 0.47335(11) 0.67195(9) 0.0335(4) Uani 1 1 d . . . . .
H019 H -0.146872 0.516796 0.660872 0.040 Uiso 1 1 calc R U . . .
C01A C 0.17915(14) 0.42051(10) 1.02326(8) 0.0268(3) Uani 1 1 d . . . . .
H01J H 0.220619 0.470609 1.019484 0.040 Uiso 1 1 calc R U . . .
H01K H 0.225220 0.384345 1.056416 0.040 Uiso 1 1 calc R U . . .
H01L H 0.112425 0.435794 1.035157 0.040 Uiso 1 1 calc R U . . .
C01B C 0.65446(14) 0.15248(12) 0.91281(8) 0.0315(4) Uani 1 1 d . . . . .
H01M H 0.717556 0.126349 0.940452 0.038 Uiso 1 1 calc R U . . .
C01C C -0.01945(16) 0.07878(12) 0.62846(8) 0.0355(4) Uani 1 1 d . . . . .
H01N H -0.011759 0.020740 0.624207 0.043 Uiso 1 1 calc R U . . .
C01D C 0.28020(14) 0.43088(11) 0.47457(8) 0.0292(4) Uani 1 1 d . . . . .
H01O H 0.339873 0.442305 0.455080 0.044 Uiso 1 1 calc R U . . .
H01P H 0.241648 0.482517 0.478132 0.044 Uiso 1 1 calc R U . . .
H01Q H 0.228068 0.391608 0.447597 0.044 Uiso 1 1 calc R U . . .
C01E C 0.40409(15) 0.32903(12) 1.00366(8) 0.0329(4) Uani 1 1 d . . . . .
H01R H 0.381767 0.270971 1.003900 0.049 Uiso 1 1 calc R U . . .
H01S H 0.388780 0.358159 1.039852 0.049 Uiso 1 1 calc R U . . .
H01T H 0.483263 0.331953 1.007658 0.049 Uiso 1 1 calc R U . . .
C01F C -0.13218(14) 0.20117(13) 0.60160(8) 0.0337(4) Uani 1 1 d . . . . .
H01U H -0.199413 0.227306 0.579156 0.040 Uiso 1 1 calc R U . . .
C01G C 0.12151(15) 0.47499(11) 0.57592(10) 0.0340(4) Uani 1 1 d . . . . .
H01V H 0.126636 0.502159 0.536455 0.051 Uiso 1 1 calc R U . . .
H01W H 0.174806 0.500093 0.613085 0.051 Uiso 1 1 calc R U . . .
H01X H 0.046721 0.481816 0.580080 0.051 Uiso 1 1 calc R U . . .
C01H C -0.11842(16) 0.11695(13) 0.59588(9) 0.0392(5) Uani 1 1 d . . . . .
H01Y H -0.176879 0.084815 0.569531 0.047 Uiso 1 1 calc R U . . .
C01I C 0.07366(15) 0.34077(13) 0.51446(10) 0.0393(4) Uani 1 1 d . . . . .
H01Z H 0.077076 0.370588 0.475713 0.059 Uiso 1 1 calc R U . . .
H010 H -0.002583 0.340470 0.517032 0.059 Uiso 1 1 calc R U . . .
H011 H 0.098851 0.283705 0.512581 0.059 Uiso 1 1 calc R U . . .
H8 H 0.3080(17) 0.1754(14) 0.6755(10) 0.040(6) Uiso 1 1 d . . . . .

loop_
_atom_site_aniso_label
_atom_site_aniso_U_11
_atom_site_aniso_U_22
_atom_site_aniso_U_33
_atom_site_aniso_U_23
_atom_site_aniso_U_13
_atom_site_aniso_U_12
Al01 0.0150(2) 0.01442(19) 0.0155(2) -0.00037(15) 0.00601(16) 0.00009(15)
Al02 0.0153(2) 0.01365(19) 0.0158(2) -0.00022(15) 0.00619(16) 0.00038(15)
N003 0.0159(6) 0.0193(6) 0.0157(6) -0.0003(5) 0.0062(5) 0.0013(5)
N004 0.0185(6) 0.0190(6) 0.0179(6) 0.0016(5) 0.0070(5) -0.0007(5)
N005 0.0181(6) 0.0168(5) 0.0154(6) -0.0005(5) 0.0065(5) 0.0005(5)
N006 0.0181(6) 0.0175(5) 0.0161(6) 0.0015(5) 0.0059(5) 0.0007(5)
C007 0.0173(7) 0.0159(6) 0.0150(7) 0.0006(5) 0.0046(6) 0.0013(5)
C008 0.0184(7) 0.0154(6) 0.0172(7) -0.0006(5) 0.0062(6) 0.0003(5)
C009 0.0162(7) 0.0169(6) 0.0172(7) -0.0019(5) 0.0075(6) -0.0003(5)
C00A 0.0164(7) 0.0141(6) 0.0184(7) 0.0005(5) 0.0073(6) 0.0007(5)
C00B 0.0210(7) 0.0179(6) 0.0200(7) 0.0002(5) 0.0101(6) 0.0016(5)
C00C 0.0167(7) 0.0226(7) 0.0165(7) 0.0019(6) 0.0079(6) 0.0024(6)
C00D 0.0186(7) 0.0177(7) 0.0174(7) -0.0020(5) 0.0083(6) -0.0018(5)
C00E 0.0234(7) 0.0170(6) 0.0181(7) 0.0002(5) 0.0100(6) 0.0012(5)
C00F 0.0186(7) 0.0240(7) 0.0193(7) -0.0025(6) 0.0093(6) -0.0030(6)
C00G 0.0157(7) 0.0215(7) 0.0160(7) 0.0019(5) 0.0070(6) 0.0027(5)
C00H 0.0246(8) 0.0194(7) 0.0202(7) 0.0011(6) 0.0100(6) -0.0022(6)
C00I 0.0258(8) 0.0174(6) 0.0186(7) 0.0010(6) 0.0091(6) -0.0014(6)
C00J 0.0149(7) 0.0287(8) 0.0178(7) -0.0022(6) 0.0051(6) -0.0021(6)
C00K 0.0275(8) 0.0176(7) 0.0231(8) 0.0008(6) 0.0114(6) 0.0000(6)
C00L 0.0158(7) 0.0256(7) 0.0219(7) 0.0027(6) 0.0062(6) 0.0006(6)
C00M 0.0157(7) 0.0207(7) 0.0197(7) -0.0022(6) 0.0047(6) 0.0006(5)
C00N 0.0191(7) 0.0256(7) 0.0160(7) -0.0038(6) 0.0099(6) -0.0069(6)
C00O 0.0280(8) 0.0198(7) 0.0225(7) 0.0012(6) 0.0127(6) 0.0035(6)
C00P 0.0159(7) 0.0265(7) 0.0190(7) 0.0010(6) 0.0078(6) 0.0010(6)
C00Q 0.0178(7) 0.0351(8) 0.0163(7) 0.0023(6) 0.0077(6) 0.0029(6)
C00R 0.0178(7) 0.0217(7) 0.0196(7) 0.0022(6) 0.0048(6) 0.0006(6)
C00S 0.0234(8) 0.0325(8) 0.0245(8) -0.0079(7) 0.0098(7) -0.0100(7)
C00T 0.0237(8) 0.0306(8) 0.0283(8) -0.0040(7) 0.0147(7) -0.0004(6)
C00U 0.0232(8) 0.0207(7) 0.0246(8) 0.0025(6) 0.0101(6) 0.0033(6)
C00V 0.0182(7) 0.0390(9) 0.0162(7) -0.0033(6) 0.0090(6) -0.0056(6)
C00W 0.0184(7) 0.0293(8) 0.0295(8) -0.0027(7) 0.0075(6) -0.0006(6)
C00X 0.0183(7) 0.0402(9) 0.0228(8) 0.0037(7) 0.0051(6) 0.0036(7)
C00Y 0.0258(8) 0.0271(8) 0.0268(8) -0.0036(7) 0.0082(7) -0.0053(6)
C00Z 0.0323(9) 0.0244(7) 0.0241(8) -0.0055(6) 0.0174(7) -0.0085(6)
C010 0.0290(9) 0.0371(9) 0.0318(9) 0.0096(7) 0.0152(7) -0.0016(7)
C011 0.0235(8) 0.0233(7) 0.0365(9) -0.0056(7) 0.0126(7) -0.0044(6)
C012 0.0208(8) 0.0487(10) 0.0225(8) 0.0099(7) 0.0084(7) 0.0117(7)
C013 0.0422(10) 0.0164(7) 0.0293(8) -0.0016(6) 0.0179(8) -0.0039(7)
C014 0.0162(7) 0.0412(9) 0.0242(8) 0.0023(7) 0.0047(6) 0.0007(7)
C015 0.0313(9) 0.0258(8) 0.0303(9) 0.0080(7) 0.0138(7) 0.0108(7)
C016 0.0413(10) 0.0235(8) 0.0319(9) 0.0050(7) 0.0212(8) 0.0108(7)
C017 0.0256(8) 0.0257(8) 0.0338(9) 0.0007(7) 0.0067(7) 0.0049(6)
C018 0.0365(9) 0.0241(8) 0.0335(9) -0.0083(7) 0.0180(8) -0.0142(7)
C019 0.0348(9) 0.0386(9) 0.0331(9) 0.0146(8) 0.0193(8) 0.0207(8)
C01A 0.0308(9) 0.0292(8) 0.0246(8) -0.0089(6) 0.0148(7) -0.0053(7)
C01B 0.0229(8) 0.0431(10) 0.0292(9) 0.0125(8) 0.0084(7) 0.0139(7)
C01C 0.0493(11) 0.0337(9) 0.0322(9) -0.0141(7) 0.0258(9) -0.0233(8)
C01D 0.0323(9) 0.0349(9) 0.0222(8) 0.0089(7) 0.0105(7) 0.0021(7)
C01E 0.0292(9) 0.0403(10) 0.0257(9) 0.0059(7) 0.0021(7) 0.0084(7)
C01F 0.0202(8) 0.0607(12) 0.0213(8) -0.0091(8) 0.0078(7) -0.0132(8)
C01G 0.0306(9) 0.0251(8) 0.0488(11) 0.0014(8) 0.0154(8) 0.0069(7)
C01H 0.0351(10) 0.0586(12) 0.0285(9) -0.0184(9) 0.0165(8) -0.0298(9)
C01I 0.0264(9) 0.0503(11) 0.0400(11) -0.0162(9) 0.0073(8) -0.0084(8)

loop_
_atom_type_symbol
_atom_type_description
_atom_type_scat_dispersion_real
_atom_type_scat_dispersion_imag
_atom_type_scat_source
C C 0.0181 0.0091 'International Tables Vol C Tables 4.2.6.8 and 6.1.1.4'
H H 0.0000 0.0000 'International Tables Vol C Tables 4.2.6.8 and 6.1.1.4'
N N 0.0311 0.0180 'International Tables Vol C Tables 4.2.6.8 and 6.1.1.4'
Al Al 0.2130 0.2455 'International Tables Vol C Tables 4.2.6.8 and 6.1.1.4'

loop_
_geom_angle_atom_site_label_1
_geom_angle_atom_site_label_2
_geom_angle_atom_site_label_3
_geom_angle
_geom_angle_site_symmetry_1
_geom_angle_site_symmetry_3
_geom_angle_publ_flag
C009 Al01 C007 112.91(6) . . ?
C009 Al01 C00A 96.50(6) . . ?
C007 Al01 C00A 119.77(6) . . ?
C009 Al01 Al02 50.17(4) . . ?
C007 Al01 Al02 145.91(4) . . ?
C00A Al01 Al02 49.45(4) . . ?
C009 Al01 H12 113.8(8) . . ?
C007 Al01 H12 104.1(8) . . ?
C00A Al01 H12 110.2(7) . . ?
Al02 Al01 H12 109.9(8) . . ?
C00A Al02 C009 96.64(6) . . ?
C00A Al02 C008 115.21(6) . . ?
C009 Al02 C008 120.16(6) . . ?
C00A Al02 Al01 50.18(4) . . ?
C009 Al02 Al01 49.58(4) . . ?
C008 Al02 Al01 148.56(4) . . ?
C00A Al02 H8 113.9(8) . . ?
C009 Al02 H8 111.1(8) . . ?
C008 Al02 H8 100.6(8) . . ?
Al01 Al02 H8 110.8(8) . . ?
C007 N003 C00B 110.50(12) . . ?
C007 N003 C00J 122.33(11) . . ?
C00B N003 C00J 127.14(12) . . ?
C008 N004 C00H 110.84(12) . . ?
C008 N004 C00L 121.71(12) . . ?
C00H N004 C00L 127.30(12) . . ?
C007 N005 C00E 110.64(12) . . ?
C007 N005 C00M 121.96(11) . . ?
C00E N005 C00M 127.38(12) . . ?
C008 N006 C00I 110.72(12) . . ?
C008 N006 C00R 121.35(12) . . ?
C00I N006 C00R 127.71(12) . . ?
N005 C007 N003 105.73(12) . . ?
N005 C007 Al01 129.88(10) . . ?
N003 C007 Al01 123.92(10) . . ?
N004 C008 N006 105.65(12) . . ?
N004 C008 Al02 123.82(10) . . ?
N006 C008 Al02 128.04(10) . . ?
C00N C009 C00C 102.43(12) . . ?
C00N C009 Al01 123.12(10) . . ?
C00C C009 Al01 114.71(10) . . ?
C00N C009 Al02 112.17(9) . . ?
C00C C009 Al02 124.98(10) . . ?
Al01 C009 Al02 80.25(5) . . ?
C00G C00A C00D 102.58(12) . . ?
C00G C00A Al02 124.75(10) . . ?
C00D C00A Al02 113.52(10) . . ?
C00G C00A Al01 111.86(9) . . ?
C00D C00A Al01 124.70(10) . . ?
Al02 C00A Al01 80.36(5) . . ?
C00E C00B N003 106.70(12) . . ?
C00E C00B C00T 127.94(14) . . ?
N003 C00B C00T 125.36(14) . . ?
C00O C00C C00Q 117.81(14) . . ?
C00O C00C C009 131.19(14) . . ?
C00Q C00C C009 110.87(13) . . ?
C00K C00D C00F 117.94(13) . . ?
C00K C00D C00A 131.06(14) . . ?
C00F C00D C00A 110.80(13) . . ?
C00B C00E N005 106.43(12) . . ?
C00B C00E C01A 127.87(13) . . ?
N005 C00E C01A 125.66(14) . . ?
C00S C00F C00D 121.11(14) . . ?
C00S C00F C00P 131.05(15) . . ?
C00D C00F C00P 107.69(13) . . ?
C00U C00G C00P 118.24(14) . . ?
C00U C00G C00A 130.63(14) . . ?
C00P C00G C00A 111.12(13) . . ?
C00I C00H N004 106.43(12) . . ?
C00I C00H C010 128.17(14) . . ?
N004 C00H C010 125.38(14) . . ?
C00H C00I N006 106.35(13) . . ?
C00H C00I C01D 128.40(14) . . ?
N006 C00I C01D 125.19(14) . . ?
N003 C00J C00X 112.28(13) . . ?
N003 C00J C00Y 111.73(12) . . ?
C00X C00J C00Y 112.44(13) . . ?
N003 C00J H00J 106.6 . . ?
C00X C00J H00J 106.6 . . ?
C00Y C00J H00J 106.6 . . ?
C013 C00K C00D 120.13(15) . . ?
C013 C00K H00K 119.9 . . ?
C00D C00K H00K 119.9 . . ?
N004 C00L C00W 110.82(12) . . ?
N004 C00L C017 112.10(13) . . ?
C00W C00L C017 113.87(13) . . ?
N004 C00L H00L 106.5 . . ?
C00W C00L H00L 106.5 . . ?
C017 C00L H00L 106.5 . . ?
N005 C00M C01E 112.15(12) . . ?
N005 C00M C011 111.46(12) . . ?
C01E C00M C011 112.89(14) . . ?
N005 C00M H00M 106.6 . . ?
C01E C00M H00M 106.6 . . ?
C011 C00M H00M 106.6 . . ?
C00Z C00N C00V 118.52(14) . . ?
C00Z C00N C009 130.36(15) . . ?
C00V C00N C009 111.10(13) . . ?
C016 C00O C00C 119.97(15) . . ?
C016 C00O H00O 120.0 . . ?
C00C C00O H00O 120.0 . . ?
C014 C00P C00G 121.18(14) . . ?
C014 C00P C00F 131.14(15) . . ?
C00G C00P C00F 107.66(13) . . ?
C012 C00Q C00C 121.30(15) . . ?
C012 C00Q C00V 130.92(15) . . ?
C00C C00Q C00V 107.69(13) . . ?
N006 C00R C01I 113.17(13) . . ?
N006 C00R C01G 110.82(13) . . ?
C01I C00R C01G 113.02(15) . . ?
N006 C00R H00R 106.4 . . ?
C01I C00R H00R 106.4 . . ?
C01G C00R H00R 106.4 . . ?
C018 C00S C00F 119.58(15) . . ?
C018 C00S H00S 120.2 . . ?
C00F C00S H00S 120.2 . . ?
C00B C00T H00A 109.5 . . ?
C00B C00T H00B 109.5 . . ?
H00A C00T H00B 109.5 . . ?
C00B C00T H00C 109.5 . . ?
H00A C00T H00C 109.5 . . ?
H00B C00T H00C 109.5 . . ?
C015 C00U C00G 119.76(15) . . ?
C015 C00U H00U 120.1 . . ?
C00G C00U H00U 120.1 . . ?
C01F C00V C00N 121.30(16) . . ?
C01F C00V C00Q 130.87(16) . . ?
C00N C00V C00Q 107.75(13) . . ?
C00L C00W H00D 109.5 . . ?
C00L C00W H00E 109.5 . . ?
H00D C00W H00E 109.5 . . ?
C00L C00W H00F 109.5 . . ?
H00D C00W H00F 109.5 . . ?
H00E C00W H00F 109.5 . . ?
C00J C00X H00G 109.5 . . ?
C00J C00X H00H 109.5 . . ?
H00G C00X H00H 109.5 . . ?
C00J C00X H00I 109.5 . . ?
H00G C00X H00I 109.5 . . ?
H00H C00X H00I 109.5 . . ?
C00J C00Y H00N 109.5 . . ?
C00J C00Y H00P 109.5 . . ?
H00N C00Y H00P 109.5 . . ?
C00J C00Y H00Q 109.5 . . ?
H00N C00Y H00Q 109.5 . . ?
H00P C00Y H00Q 109.5 . . ?
C01C C00Z C00N 119.38(17) . . ?
C01C C00Z H00Z 120.3 . . ?
C00N C00Z H00Z 120.3 . . ?
C00H C010 H01A 109.5 . . ?
C00H C010 H01B 109.5 . . ?
H01A C010 H01B 109.5 . . ?
C00H C010 H01C 109.5 . . ?
H01A C010 H01C 109.5 . . ?
H01B C010 H01C 109.5 . . ?
C00M C011 H01D 109.5 . . ?
C00M C011 H01E 109.5 . . ?
H01D C011 H01E 109.5 . . ?
C00M C011 H01F 109.5 . . ?
H01D C011 H01F 109.5 . . ?
H01E C011 H01F 109.5 . . ?
C019 C012 C00Q 119.50(16) . . ?
C019 C012 H012 120.2 . . ?
C00Q C012 H012 120.2 . . ?
C00K C013 C018 121.25(15) . . ?
C00K C013 H013 119.4 . . ?
C018 C013 H013 119.4 . . ?
C01B C014 C00P 119.34(16) . . ?
C01B C014 H014 120.3 . . ?
C00P C014 H014 120.3 . . ?
C00U C015 C01B 121.38(15) . . ?
C00U C015 H015 119.3 . . ?
C01B C015 H015 119.3 . . ?
C00O C016 C019 121.47(16) . . ?
C00O C016 H016 119.3 . . ?
C019 C016 H016 119.3 . . ?
C00L C017 H01G 109.5 . . ?
C00L C017 H01H 109.5 . . ?
H01G C017 H01H 109.5 . . ?
C00L C017 H01I 109.5 . . ?
H01G C017 H01I 109.5 . . ?
H01H C017 H01I 109.5 . . ?
C00S C018 C013 119.96(15) . . ?
C00S C018 H018 120.0 . . ?
C013 C018 H018 120.0 . . ?
C012 C019 C016 119.85(15) . . ?
C012 C019 H019 120.1 . . ?
C016 C019 H019 120.1 . . ?
C00E C01A H01J 109.5 . . ?
C00E C01A H01K 109.5 . . ?
H01J C01A H01K 109.5 . . ?
C00E C01A H01L 109.5 . . ?
H01J C01A H01L 109.5 . . ?
H01K C01A H01L 109.5 . . ?
C014 C01B C015 120.04(15) . . ?
C014 C01B H01M 120.0 . . ?
C015 C01B H01M 120.0 . . ?
C00Z C01C C01H 121.42(17) . . ?
C00Z C01C H01N 119.3 . . ?
C01H C01C H01N 119.3 . . ?
C00I C01D H01O 109.5 . . ?
C00I C01D H01P 109.5 . . ?
H01O C01D H01P 109.5 . . ?
C00I C01D H01Q 109.5 . . ?
H01O C01D H01Q 109.5 . . ?
H01P C01D H01Q 109.5 . . ?
C00M C01E H01R 109.5 . . ?
C00M C01E H01S 109.5 . . ?
H01R C01E H01S 109.5 . . ?
C00M C01E H01T 109.5 . . ?
H01R C01E H01T 109.5 . . ?
H01S C01E H01T 109.5 . . ?
C01H C01F C00V 118.86(18) . . ?
C01H C01F H01U 120.6 . . ?
C00V C01F H01U 120.6 . . ?
C00R C01G H01V 109.5 . . ?
C00R C01G H01W 109.5 . . ?
H01V C01G H01W 109.5 . . ?
C00R C01G H01X 109.5 . . ?
H01V C01G H01X 109.5 . . ?
H01W C01G H01X 109.5 . . ?
C01F C01H C01C 120.51(16) . . ?
C01F C01H H01Y 119.7 . . ?
C01C C01H H01Y 119.7 . . ?
C00R C01I H01Z 109.5 . . ?
C00R C01I H010 109.5 . . ?
H01Z C01I H010 109.5 . . ?
C00R C01I H011 109.5 . . ?
H01Z C01I H011 109.5 . . ?
H010 C01I H011 109.5 . . ?

loop_
_geom_bond_atom_site_label_1
_geom_bond_atom_site_label_2
_geom_bond_distance
_geom_bond_site_symmetry_2
_geom_bond_publ_flag
Al01 C009 2.0383(15) . ?
Al01 C007 2.0503(14) . ?
Al01 C00A 2.0556(14) . ?
Al01 Al02 2.6386(6) . ?
Al01 H12 1.54(2) . ?
Al02 C00A 2.0337(15) . ?
Al02 C009 2.0559(14) . ?
Al02 C008 2.0565(14) . ?
Al02 H8 1.54(2) . ?
N003 C007 1.3517(19) . ?
N003 C00B 1.3915(18) . ?
N003 C00J 1.4889(19) . ?
N004 C008 1.3478(19) . ?
N004 C00H 1.3917(18) . ?
N004 C00L 1.4861(19) . ?
N005 C007 1.3512(19) . ?
N005 C00E 1.3924(18) . ?
N005 C00M 1.4857(18) . ?
N006 C008 1.3503(19) . ?
N006 C00I 1.3935(18) . ?
N006 C00R 1.4841(19) . ?
C009 C00N 1.479(2) . ?
C009 C00C 1.4837(19) . ?
C00A C00G 1.477(2) . ?
C00A C00D 1.4823(19) . ?
C00B C00E 1.361(2) . ?
C00B C00T 1.493(2) . ?
C00C C00O 1.406(2) . ?
C00C C00Q 1.423(2) . ?
C00D C00K 1.409(2) . ?
C00D C00F 1.423(2) . ?
C00E C01A 1.492(2) . ?
C00F C00S 1.403(2) . ?
C00F C00P 1.446(2) . ?
C00G C00U 1.412(2) . ?
C00G C00P 1.420(2) . ?
C00H C00I 1.364(2) . ?
C00H C010 1.492(2) . ?
C00I C01D 1.489(2) . ?
C00J C00X 1.521(2) . ?
C00J C00Y 1.522(2) . ?
C00J H00J 1.0000 . ?
C00K C013 1.387(2) . ?
C00K H00K 0.9500 . ?
C00L C00W 1.524(2) . ?
C00L C017 1.525(2) . ?
C00L H00L 1.0000 . ?
C00M C01E 1.519(2) . ?
C00M C011 1.523(2) . ?
C00M H00M 1.0000 . ?
C00N C00Z 1.405(2) . ?
C00N C00V 1.421(2) . ?
C00O C016 1.389(2) . ?
C00O H00O 0.9500 . ?
C00P C014 1.402(2) . ?
C00Q C012 1.402(2) . ?
C00Q C00V 1.444(2) . ?
C00R C01I 1.508(2) . ?
C00R C01G 1.523(2) . ?
C00R H00R 1.0000 . ?
C00S C018 1.381(3) . ?
C00S H00S 0.9500 . ?
C00T H00A 0.9800 . ?
C00T H00B 0.9800 . ?
C00T H00C 0.9800 . ?
C00U C015 1.386(2) . ?
C00U H00U 0.9500 . ?
C00V C01F 1.402(2) . ?
C00W H00D 0.9800 . ?
C00W H00E 0.9800 . ?
C00W H00F 0.9800 . ?
C00X H00G 0.9800 . ?
C00X H00H 0.9800 . ?
C00X H00I 0.9800 . ?
C00Y H00N 0.9800 . ?
C00Y H00P 0.9800 . ?
C00Y H00Q 0.9800 . ?
C00Z C01C 1.391(2) . ?
C00Z H00Z 0.9500 . ?
C010 H01A 0.9800 . ?
C010 H01B 0.9800 . ?
C010 H01C 0.9800 . ?
C011 H01D 0.9800 . ?
C011 H01E 0.9800 . ?
C011 H01F 0.9800 . ?
C012 C019 1.379(3) . ?
C012 H012 0.9500 . ?
C013 C018 1.400(3) . ?
C013 H013 0.9500 . ?
C014 C01B 1.385(3) . ?
C014 H014 0.9500 . ?
C015 C01B 1.399(3) . ?
C015 H015 0.9500 . ?
C016 C019 1.397(3) . ?
C016 H016 0.9500 . ?
C017 H01G 0.9800 . ?
C017 H01H 0.9800 . ?
C017 H01I 0.9800 . ?
C018 H018 0.9500 . ?
C019 H019 0.9500 . ?
C01A H01J 0.9800 . ?
C01A H01K 0.9800 . ?
C01A H01L 0.9800 . ?
C01B H01M 0.9500 . ?
C01C C01H 1.394(3) . ?
C01C H01N 0.9500 . ?
C01D H01O 0.9800 . ?
C01D H01P 0.9800 . ?
C01D H01Q 0.9800 . ?
C01E H01R 0.9800 . ?
C01E H01S 0.9800 . ?
C01E H01T 0.9800 . ?
C01F C01H 1.382(3) . ?
C01F H01U 0.9500 . ?
C01G H01V 0.9800 . ?
C01G H01W 0.9800 . ?
C01G H01X 0.9800 . ?
C01H H01Y 0.9500 . ?
C01I H01Z 0.9800 . ?
C01I H010 0.9800 . ?
C01I H011 0.9800 . ?

loop_
_geom_torsion_atom_site_label_1
_geom_torsion_atom_site_label_2
_geom_torsion_atom_site_label_3
_geom_torsion_atom_site_label_4
_geom_torsion
_geom_torsion_site_symmetry_1
_geom_torsion_site_symmetry_2
_geom_torsion_site_symmetry_3
_geom_torsion_site_symmetry_4
_geom_torsion_publ_flag
C00E N005 C007 N003 -0.31(15) . . . . ?
C00M N005 C007 N003 -178.89(12) . . . . ?
C00E N005 C007 Al01 -172.58(10) . . . . ?
C00M N005 C007 Al01 8.85(19) . . . . ?
C00B N003 C007 N005 0.37(15) . . . . ?
C00J N003 C007 N005 -177.72(12) . . . . ?
C00B N003 C007 Al01 173.22(10) . . . . ?
C00J N003 C007 Al01 -4.87(19) . . . . ?
C00H N004 C008 N006 -0.63(16) . . . . ?
C00L N004 C008 N006 175.21(12) . . . . ?
C00H N004 C008 Al02 162.72(10) . . . . ?
C00L N004 C008 Al02 -21.43(19) . . . . ?
C00I N006 C008 N004 0.55(16) . . . . ?
C00R N006 C008 N004 -174.39(12) . . . . ?
C00I N006 C008 Al02 -161.87(10) . . . . ?
C00R N006 C008 Al02 23.20(19) . . . . ?
C007 N003 C00B C00E -0.29(16) . . . . ?
C00J N003 C00B C00E 177.68(13) . . . . ?
C007 N003 C00B C00T -179.75(14) . . . . ?
C00J N003 C00B C00T -1.8(2) . . . . ?
C00N C009 C00C C00O 171.68(14) . . . . ?
Al01 C009 C00C C00O 35.84(19) . . . . ?
Al02 C009 C00C C00O -59.6(2) . . . . ?
C00N C009 C00C C00Q -4.05(15) . . . . ?
Al01 C009 C00C C00Q -139.89(10) . . . . ?
Al02 C009 C00C C00Q 124.70(12) . . . . ?
C00G C00A C00D C00K 171.58(14) . . . . ?
Al02 C00A C00D C00K 34.35(19) . . . . ?
Al01 C00A C00D C00K -60.2(2) . . . . ?
C00G C00A C00D C00F -3.10(15) . . . . ?
Al02 C00A C00D C00F -140.33(10) . . . . ?
Al01 C00A C00D C00F 125.12(12) . . . . ?
N003 C00B C00E N005 0.09(15) . . . . ?
C00T C00B C00E N005 179.53(14) . . . . ?
N003 C00B C00E C01A -177.70(14) . . . . ?
C00T C00B C00E C01A 1.7(3) . . . . ?
C007 N005 C00E C00B 0.14(16) . . . . ?
C00M N005 C00E C00B 178.62(13) . . . . ?
C007 N005 C00E C01A 178.00(14) . . . . ?
C00M N005 C00E C01A -3.5(2) . . . . ?
C00K C00D C00F C00S 1.8(2) . . . . ?
C00A C00D C00F C00S 177.30(13) . . . . ?
C00K C00D C00F C00P -174.33(12) . . . . ?
C00A C00D C00F C00P 1.13(16) . . . . ?
C00D C00A C00G C00U -175.00(14) . . . . ?
Al02 C00A C00G C00U -44.3(2) . . . . ?
Al01 C00A C00G C00U 49.11(18) . . . . ?
C00D C00A C00G C00P 4.04(15) . . . . ?
Al02 C00A C00G C00P 134.77(11) . . . . ?
Al01 C00A C00G C00P -131.85(10) . . . . ?
C008 N004 C00H C00I 0.48(16) . . . . ?
C00L N004 C00H C00I -175.07(13) . . . . ?
C008 N004 C00H C010 -177.97(15) . . . . ?
C00L N004 C00H C010 6.5(2) . . . . ?
N004 C00H C00I N006 -0.13(16) . . . . ?
C010 C00H C00I N006 178.27(15) . . . . ?
N004 C00H C00I C01D -177.48(15) . . . . ?
C010 C00H C00I C01D 0.9(3) . . . . ?
C008 N006 C00I C00H -0.26(16) . . . . ?
C00R N006 C00I C00H 174.27(13) . . . . ?
C008 N006 C00I C01D 177.20(14) . . . . ?
C00R N006 C00I C01D -8.3(2) . . . . ?
C007 N003 C00J C00X -128.36(14) . . . . ?
C00B N003 C00J C00X 53.89(19) . . . . ?
C007 N003 C00J C00Y 104.23(15) . . . . ?
C00B N003 C00J C00Y -73.52(18) . . . . ?
C00F C00D C00K C013 -1.3(2) . . . . ?
C00A C00D C00K C013 -175.69(14) . . . . ?
C008 N004 C00L C00W -115.46(14) . . . . ?
C00H N004 C00L C00W 59.66(18) . . . . ?
C008 N004 C00L C017 116.10(15) . . . . ?
C00H N004 C00L C017 -68.79(19) . . . . ?
C007 N005 C00M C01E -118.33(15) . . . . ?
C00E N005 C00M C01E 63.34(18) . . . . ?
C007 N005 C00M C011 113.99(15) . . . . ?
C00E N005 C00M C011 -64.33(18) . . . . ?
C00C C009 C00N C00Z -174.63(14) . . . . ?
Al01 C009 C00N C00Z -43.7(2) . . . . ?
Al02 C009 C00N C00Z 49.00(18) . . . . ?
C00C C009 C00N C00V 3.66(15) . . . . ?
Al01 C009 C00N C00V 134.57(11) . . . . ?
Al02 C009 C00N C00V -132.71(10) . . . . ?
C00Q C00C C00O C016 -1.9(2) . . . . ?
C009 C00C C00O C016 -177.37(14) . . . . ?
C00U C00G C00P C014 -2.8(2) . . . . ?
C00A C00G C00P C014 177.98(13) . . . . ?
C00U C00G C00P C00F 175.62(13) . . . . ?
C00A C00G C00P C00F -3.55(16) . . . . ?
C00S C00F C00P C014 4.1(3) . . . . ?
C00D C00F C00P C014 179.72(15) . . . . ?
C00S C00F C00P C00G -174.19(15) . . . . ?
C00D C00F C00P C00G 1.46(16) . . . . ?
C00O C00C C00Q C012 3.6(2) . . . . ?
C009 C00C C00Q C012 179.96(13) . . . . ?
C00O C00C C00Q C00V -173.32(12) . . . . ?
C009 C00C C00Q C00V 3.05(16) . . . . ?
C008 N006 C00R C01I -123.02(16) . . . . ?
C00I N006 C00R C01I 63.0(2) . . . . ?
C008 N006 C00R C01G 108.82(16) . . . . ?
C00I N006 C00R C01G -65.20(19) . . . . ?
C00D C00F C00S C018 -1.2(2) . . . . ?
C00P C00F C00S C018 173.97(15) . . . . ?
C00P C00G C00U C015 1.1(2) . . . . ?
C00A C00G C00U C015 -179.94(14) . . . . ?
C00Z C00N C00V C01F -0.5(2) . . . . ?
C009 C00N C00V C01F -179.06(13) . . . . ?
C00Z C00N C00V C00Q 176.49(12) . . . . ?
C009 C00N C00V C00Q -2.02(16) . . . . ?
C012 C00Q C00V C01F -0.5(3) . . . . ?
C00C C00Q C00V C01F 176.03(15) . . . . ?
C012 C00Q C00V C00N -177.14(15) . . . . ?
C00C C00Q C00V C00N -0.63(16) . . . . ?
C00V C00N C00Z C01C -0.4(2) . . . . ?
C009 C00N C00Z C01C 177.76(14) . . . . ?
C00C C00Q C012 C019 -2.6(2) . . . . ?
C00V C00Q C012 C019 173.54(15) . . . . ?
C00D C00K C013 C018 0.2(2) . . . . ?
C00G C00P C014 C01B 2.3(2) . . . . ?
C00F C00P C014 C01B -175.71(15) . . . . ?
C00G C00U C015 C01B 1.2(2) . . . . ?
C00C C00O C016 C019 -0.8(2) . . . . ?
C00F C00S C018 C013 0.0(2) . . . . ?
C00K C013 C018 C00S 0.5(2) . . . . ?
C00Q C012 C019 C016 -0.2(2) . . . . ?
C00O C016 C019 C012 1.9(2) . . . . ?
C00P C014 C01B C015 -0.1(2) . . . . ?
C00U C015 C01B C014 -1.7(2) . . . . ?
C00N C00Z C01C C01H 1.0(2) . . . . ?
C00N C00V C01F C01H 1.0(2) . . . . ?
C00Q C00V C01F C01H -175.28(15) . . . . ?
C00V C01F C01H C01C -0.5(2) . . . . ?
C00Z C01C C01H C01F -0.5(2) . . . . ?
